data_7222851
loop_
_publ_author_name
'Huttner, G.'
'Weber, U.'
'Zsolnai, L.'

_publ_section_title
;
 Bi2, das Bismuth-Homologe des Distickstoffs als Komplexligand in Bi2 (W
 (C O)5)3
;
_journal_name_full
;
Zeitschrift fuer Naturforschung, Teil B. Anorganische Chemie, Organische 
Chemie (33,1978-41,1986)
;
_journal_page_first 707
_journal_page_last 710
_journal_volume 37
_journal_year 1982
_chemical_formula_sum 'C15 Bi2 O15 W3'
_chemical_name_systematic 'Bi2 (W (C O)5)3'
_space_group_IT_number 2
_symmetry_space_group_name_Hall '-P 1'
_symmetry_space_group_name_H-M 'P -1'
_cell_angle_alpha 92.52
_cell_angle_beta 97.05
_cell_angle_gamma 73.3
_cell_formula_units_Z 2
_cell_length_a 6.927
_cell_length_b 10.853
_cell_length_c 17.25
_cell_volume 1232.693
_citation_journal_id_ASTM ZNBAD2
_cod_data_source_file Huttner_ZNBAD2_1982_287.cif
_cod_data_source_block C15Bi2O15W3
_cod_database_code 7222851

loop_
_symmetry_equiv_pos_as_xyz
x,y,z
-x,-y,-z

loop_
_atom_site_label
_atom_site_type_symbol
_atom_site_fract_x
_atom_site_fract_y
_atom_site_fract_z
_atom_site_occupancy
_atom_site_U_iso_or_equiv
O9 O-2 0.394 -0.236 0.576 1 0.0
O7 O-2 0.335 0.187 0.534 1 0.0
Bi2 Bi 0.3477 0.2394 0.7739 1 0.0
C6 C+2 0.19 -0.081 0.752 1 0.0
C12 C+2 -0.226 0.559 0.728 1 0.0
W2 W 0.2531 0.022 0.6687 1 0.0
C3 C+2 0.372 0.296 0.953 1 0.0
C5 C+2 -0.097 0.142 0.91 1 0.0
C13 C+2 -0.003 0.656 0.646 1 0.0
O8 O-2 -0.172 0.041 0.57 1 0.0
O15 O-2 0.467 0.434 0.618 1 0.0
O6 O-2 0.158 -0.146 0.797 1 0.0
O4 O-2 -0.179 0.504 0.915 1 0.0
O13 O-2 -0.042 0.758 0.618 1 0.0
W3 W 0.052 0.4857 0.693 1 0.0
O1 O-2 0.436 -0.06 0.918 1 0.0
C8 C+2 -0.013 0.036 0.609 1 0.0
C10 C+2 0.541 -0.03 0.713 1 0.0
C7 C+2 0.306 0.129 0.582 1 0.0
O10 O-2 0.717 -0.069 0.736 1 0.0
O5 O-2 -0.222 0.092 0.91 1 0.0
O2 O-2 0.12 0.213 1.097 1 0.0
W1 W 0.1313 0.2232 0.9174 1 0.0
O11 O-2 0.255 0.576 0.854 1 0.0
O12 O-2 -0.385 0.608 0.747 1 0.0
C14 C+2 -0.072 0.425 0.59 1 0.0
C11 C+2 0.176 0.549 0.795 1 0.0
C15 C+2 0.317 0.445 0.65 1 0.0
C9 C+2 0.339 -0.14 0.607 1 0.0
C4 C+2 -0.066 0.4 0.916 1 0.0
O3 O-2 0.501 0.338 0.979 1 0.0
Bi1 Bi -0.0634 0.2444 0.7428 1 0.0
C2 C+2 0.117 0.21 1.029 1 0.0
C1 C+2 0.331 0.042 0.918 1 0.0
O14 O-2 -0.141 0.395 0.532 1 0.0
